data_9014210
loop_
_publ_author_name
'Mills, S. J.'
'Rumsey, M. S.'
'Favreau, G.'
'Spratt, J.'
'Raudsepp, M.'
'Dini, M.'

_publ_section_title
;
 Bariopharmacoalumite, a new mineral species from Cap Garonne, France and Mina Grande, Chile
;
_journal_name_full 'Mineralogical Magazine'
_journal_page_first 135
_journal_page_last 144
_journal_paper_doi 10.1180/minmag.2011.075.1.135
_journal_volume 75
_journal_year 2011
_chemical_compound_source 'Mina Grande, Chile'
_chemical_formula_sum 'Al2.32 As3 Ba0.51 Fe1.68 H4 O18'
_chemical_name_mineral Bariopharmacoalumite
_space_group_IT_number 215
_symmetry_space_group_name_Hall 'P -4 2 3'
_symmetry_space_group_name_H-M 'P -4 3 m'
_cell_angle_alpha 90
_cell_angle_beta 90
_cell_angle_gamma 90
_cell_length_a 7.850
_cell_length_b 7.850
_cell_length_c 7.850
_cell_formula_units_Z 1
_cell_volume 483.737
_database_code_amcsd 0018375
_exptl_crystal_density_diffrn 2.551
_cod_original_formula_sum 'As3 (Al2.32 Fe1.68) O18 H4 Ba.51'
_cod_database_code 9014210

loop_
_space_group_symop_operation_xyz
x,y,z
-z,x,-y
-y,z,-x
-x,y,-z
x,-z,-y
z,-y,-x
y,-x,-z
x,z,y
z,y,x
y,x,z
-z,-x,y
-y,-z,x
-x,-y,z
z,-x,-y
y,-z,-x
x,-y,-z
-x,z,-y
-z,y,-x
-y,x,-z
-x,-z,y
-z,-y,x
-y,-x,z
z,x,y
y,z,x

loop_
_atom_site_aniso_label
_atom_site_aniso_U_11
_atom_site_aniso_U_22
_atom_site_aniso_U_33
_atom_site_aniso_U_12
_atom_site_aniso_U_13
_atom_site_aniso_U_23
As1 0.01900 0.02590 0.02590 0.00000 0.00000 0.00000
Al1 0.01150 0.01150 0.01150 -0.00170 -0.00170 -0.00170
Fe1 0.01150 0.01150 0.01150 -0.00170 -0.00170 -0.00170
O1 0.04700 0.02600 0.04700 0.00100 0.00900 0.00100
O2 0.02300 0.02300 0.02300 -0.00600 -0.00600 -0.00600

loop_
_atom_site_label
_atom_site_fract_x
_atom_site_fract_y
_atom_site_fract_z
_atom_site_occupancy
_atom_site_U_iso_or_equiv
As1 0.50000 0.00000 0.00000 1.00000 0.02370
Al1 0.14270 0.14270 0.14270 0.58000 0.01150
Fe1 0.14270 0.14270 0.14270 0.42000 0.01150
O1 0.12700 0.39300 0.12700 1.00000 0.04000
O2 0.88780 0.88780 0.88780 1.00000 0.02300
H2 0.82900 0.82900 0.82900 1.00000 0.02800
Ba1 0.00000 0.50000 0.50000 0.17000 0.03100
O3 0.50000 0.13700 0.50000 0.20000 0.02000
O4 0.69000 0.69000 0.69000 0.20000 0.02000

loop_
_cod_related_entry_id
_cod_related_entry_database
_cod_related_entry_code
1 AMCSD 0018375
